data_1531557
loop_
_publ_author_name
'Kahlenberg, V.'
'Patarin, J.'
'Marler, B.'
'Munoz Acevedo, J.C.'

_publ_section_title
;
 Ab initio crystal structure determination of Na2 Si3 O7 from conventional
 powder diffraction data
;
_journal_name_full 'Solid State Sciences'
_journal_page_first 1285
_journal_page_last 1292
_journal_volume 4
_journal_year 2002
_chemical_formula_sum 'Na2 O7 Si3'
_chemical_name_systematic 'Na2 (Si3 O7)'
_space_group_IT_number 14
_symmetry_space_group_name_Hall '-P 2ybc'
_symmetry_space_group_name_H-M 'P 1 21/c 1'
_cell_angle_alpha 90
_cell_angle_beta 120.2478
_cell_angle_gamma 90
_cell_formula_units_Z 4
_cell_length_a 7.1924
_cell_length_b 10.6039
_cell_length_c 9.8049
_cell_volume 645.986
_citation_journal_id_ASTM SSSCFJ
_cod_data_source_file Kahlenberg_SSSCFJ_2002_901.cif
_cod_data_source_block Na2O7Si3
_cod_original_cell_volume 645.9865
_cod_database_code 1531557

loop_
_symmetry_equiv_pos_as_xyz
x,y,z
-x,y+1/2,-z+1/2
-x,-y,-z
x,-y-1/2,z-1/2

loop_
_atom_site_label
_atom_site_type_symbol
_atom_site_fract_x
_atom_site_fract_y
_atom_site_fract_z
_atom_site_occupancy
_atom_site_U_iso_or_equiv
Na1 Na+1 0.2499 0.5607 0.0687 1 0.0
O3 O-2 0.3738 0.1447 -0.0462 1 0.0
O2 O-2 0.1041 0.3923 0.1427 1 0.0
Na2 Na+1 0.2106 0.1969 0.1244 1 0.0
Si1 Si+4 0.6207 0.1833 0.0248 1 0.0
Si3 Si+4 0.1636 0.4319 0.3143 1 0.0
Si2 Si+4 0.721 0.3948 0.2733 1 0.0
O5 O-2 0.6101 0.5271 0.2434 1 0.0
O7 O-2 -0.0141 0.103 0.8685 1 0.0
O6 O-2 0.6477 0.3188 0.1083 1 0.0
O1 O-2 0.6731 0.294 0.382 1 0.0
O4 O-2 0.2168 -0.0839 0.8479 1 0.0
